data_7133656
loop_
_publ_author_name
'Kumar, Manoj'
'Singh, Shubham'
'Subramanian, Parthasarathi'

_publ_section_title
;
 Synthesis of dispiro-orthoester <i>via</i> an acetal oxo-carbenium ion.
;
_journal_issue 88
_journal_name_full 'Chemical communications (Cambridge, England)'
_journal_page_first 12860
_journal_page_last 12863
_journal_paper_doi 10.1039/d4cc03031a
_journal_volume 60
_journal_year 2024
_chemical_formula_moiety '0.1(C23 H24 O8)'
_chemical_formula_sum 'C2.3 H2.4 O0.8'
_chemical_formula_weight 42.84
_chemical_name_systematic Manoj
_chemical_properties_physical Heat-sensitive
_space_group_crystal_system monoclinic
_space_group_IT_number 15
_space_group_name_Hall '-C 2yc'
_space_group_name_H-M_alt 'C 1 2/c 1'
_atom_sites_solution_hydrogens geom
_atom_sites_solution_primary dual
_audit_creation_date 2023-08-12
_audit_creation_method
;
Olex2 1.3
(compiled 2020.11.12 svn.r5f609507 for OlexSys, GUI svn.r6408)
;
_audit_update_record
;
2023-12-10 deposited with the CCDC.	2024-08-29 downloaded from the CCDC.
;
_cell_angle_alpha 90
_cell_angle_beta 102.891(2)
_cell_angle_gamma 90
_cell_formula_units_Z 40
_cell_length_a 34.4820(15)
_cell_length_b 5.8066(3)
_cell_length_c 10.1971(5)
_cell_measurement_reflns_used 7152
_cell_measurement_temperature 296.15
_cell_measurement_theta_max 28.33
_cell_measurement_theta_min 2.42
_cell_volume 1990.24(17)
_computing_cell_refinement 'SAINT V8.40B (?, 2016)'
_computing_data_reduction 'SAINT V8.40B (?, 2016)'
_computing_molecular_graphics 'Olex2 1.3 (Dolomanov et al., 2009)'
_computing_publication_material 'Olex2 1.3 (Dolomanov et al., 2009)'
_computing_structure_refinement 'SHELXL 2018/3 (Sheldrick, 2015)'
_computing_structure_solution 'SHELXT 2018/2 (Sheldrick, 2018)'
_diffrn_ambient_temperature 296.15
_diffrn_measured_fraction_theta_full 0.998
_diffrn_measured_fraction_theta_max 0.998
_diffrn_measurement_device_type 'Bruker APEX-II CCD'
_diffrn_measurement_method '\f and \w scans'
_diffrn_radiation_type MoK\a
_diffrn_radiation_wavelength 0.71073
_diffrn_reflns_av_R_equivalents 0.0453
_diffrn_reflns_av_unetI/netI 0.0258
_diffrn_reflns_Laue_measured_fraction_full 0.998
_diffrn_reflns_Laue_measured_fraction_max 0.998
_diffrn_reflns_limit_h_max 45
_diffrn_reflns_limit_h_min -46
_diffrn_reflns_limit_k_max 7
_diffrn_reflns_limit_k_min -7
_diffrn_reflns_limit_l_max 13
_diffrn_reflns_limit_l_min -13
_diffrn_reflns_number 16057
_diffrn_reflns_point_group_measured_fraction_full 0.998
_diffrn_reflns_point_group_measured_fraction_max 0.998
_diffrn_reflns_theta_full 25.242
_diffrn_reflns_theta_max 28.357
_diffrn_reflns_theta_min 2.424
_diffrn_source_current 1.0
_diffrn_source_power 0.05
_diffrn_source_voltage 50.0
_diffrn_standards_number 0
_exptl_absorpt_coefficient_mu 0.108
_exptl_absorpt_correction_T_max 0.7457
_exptl_absorpt_correction_T_min 0.5746
_exptl_absorpt_correction_type none
_exptl_absorpt_process_details
;
SADABS-2016/2 (Bruker,2016/2) was used for absorption correction.
wR2(int) was 0.1559 before and 0.0546 after correction.
The Ratio of minimum to maximum transmission is 0.7706.
The \l/2 correction factor is Not present.
;
_exptl_crystal_colour 'clear whiteish colourless'
_exptl_crystal_colour_lustre clear
_exptl_crystal_colour_modifier whiteish
_exptl_crystal_colour_primary colourless
_exptl_crystal_density_diffrn 1.430
_exptl_crystal_description plate
_exptl_crystal_F_000 904
_exptl_crystal_preparation Acetone
_exptl_crystal_recrystallization_method 'Slow evaporation'
_exptl_crystal_size_max 0.22
_exptl_crystal_size_mid 0.18
_exptl_crystal_size_min 0.15
_refine_diff_density_max 0.346
_refine_diff_density_min -0.210
_refine_diff_density_rms 0.045
_refine_ls_extinction_method none
_refine_ls_goodness_of_fit_ref 1.051
_refine_ls_hydrogen_treatment constr
_refine_ls_matrix_type full
_refine_ls_number_parameters 141
_refine_ls_number_reflns 2492
_refine_ls_number_restraints 0
_refine_ls_restrained_S_all 1.051
_refine_ls_R_factor_all 0.0440
_refine_ls_R_factor_gt 0.0382
_refine_ls_shift/su_max 0.001
_refine_ls_shift/su_mean 0.000
_refine_ls_structure_factor_coef Fsqd
_refine_ls_weighting_details 'w=1/[\s^2^(Fo^2^)+(0.0412P)^2^+2.0136P] where P=(Fo^2^+2Fc^2^)/3'
_refine_ls_weighting_scheme calc
_refine_ls_wR_factor_gt 0.0946
_refine_ls_wR_factor_ref 0.0986
_reflns_Friedel_coverage 0.000
_reflns_number_gt 2199
_reflns_number_total 2492
_reflns_threshold_expression 'I > 2\s(I)'
_cod_data_source_file d4cc03031a2.cif
_cod_data_source_block 18mayc_o_0m
_cod_depositor_comments 'Adding full bibliography for 7133655--7133659.cif.'
_cod_original_formula_sum 'C2.30 H2.40 O0.80'
_cod_database_code 7133656
_shelx_shelxl_version_number 2018/3
_shelx_space_group_comment
;
The symmetry employed for this shelxl refinement is uniquely defined
by the following loop, which should always be used as a source of
symmetry information in preference to the above space-group names.
They are only intended as comments.
;
_olex2_refinement_description
;
1.a Secondary CH2 refined with riding coordinates:
 C005(H00A,H00B), C007(H00C,H00D), C00D(H00F,H00G), C00G(H00J,H00K)
1.b Aromatic/amide H refined with riding coordinates:
 C008(H008), C00A(H00E), C00E(H00H), C00F(H00I)
;
_olex2_exptl_crystal_mounting_method 'Low temprature '
_olex2_submission_original_sample_id 'Manoj Kumar'
_olex2_submission_special_instructions 'No special instructions were received'

loop_
_space_group_symop_operation_xyz
'x, y, z'
'-x, y, -z+1/2'
'x+1/2, y+1/2, z'
'-x+1/2, y+1/2, -z+1/2'
'-x, -y, -z'
'x, -y, z-1/2'
'-x+1/2, -y+1/2, -z'
'x+1/2, -y+1/2, z-1/2'

loop_
_atom_site_label
_atom_site_type_symbol
_atom_site_fract_x
_atom_site_fract_y
_atom_site_fract_z
_atom_site_U_iso_or_equiv
_atom_site_adp_type
_atom_site_occupancy
_atom_site_site_symmetry_order
_atom_site_calc_flag
_atom_site_refinement_flags_posn
_atom_site_refinement_flags_adp
_atom_site_refinement_flags_occupancy
_atom_site_disorder_assembly
_atom_site_disorder_group
O001 O 0.45232(2) 0.60844(14) 0.03568(8) 0.01560(19) Uani 1 1 d . . . . .
O002 O 0.44534(2) 0.89086(14) 0.18953(8) 0.01521(19) Uani 1 1 d . . . . .
O003 O 0.39807(2) 0.60299(15) 0.13151(8) 0.01685(19) Uani 1 1 d . . . . .
O004 O 0.24486(2) 0.56893(17) 0.13031(10) 0.0252(2) Uani 1 1 d . . . . .
C005 C 0.47650(3) 0.4659(2) 0.13811(11) 0.0141(2) Uani 1 1 d . . . . .
H00A H 0.494660 0.374843 0.099126 0.017 Uiso 1 1 calc R U . . .
H00B H 0.459659 0.361413 0.174620 0.017 Uiso 1 1 calc R U . . .
C006 C 0.500000 0.6173(3) 0.250000 0.0120(3) Uani 1 2 d S T P . .
C007 C 0.46979(3) 0.7666(2) 0.30028(11) 0.0139(2) Uani 1 1 d . . . . .
H00C H 0.453132 0.670019 0.342516 0.017 Uiso 1 1 calc R U . . .
H00D H 0.483672 0.874806 0.366985 0.017 Uiso 1 1 calc R U . . .
C008 C 0.33964(3) 0.8205(2) 0.14503(11) 0.0152(2) Uani 1 1 d . . . . .
H008 H 0.354277 0.949493 0.180549 0.018 Uiso 1 1 calc R U . . .
C009 C 0.35760(3) 0.6566(2) 0.06140(11) 0.0139(2) Uani 1 1 d . . . . .
C00A C 0.30374(3) 0.7905(2) 0.17097(12) 0.0173(2) Uani 1 1 d . . . . .
H00E H 0.293823 0.899727 0.221626 0.021 Uiso 1 1 calc R U . . .
C00B C 0.42557(3) 0.7481(2) 0.08496(11) 0.0146(2) Uani 1 1 d . . . . .
C00C C 0.27954(3) 0.5862(2) 0.12033(12) 0.0174(2) Uani 1 1 d . . . . .
C00D C 0.40211(3) 0.8965(2) -0.02846(12) 0.0194(3) Uani 1 1 d . . . . .
H00F H 0.415530 0.906371 -0.102370 0.023 Uiso 1 1 calc R U . . .
H00G H 0.398296 1.050643 0.003042 0.023 Uiso 1 1 calc R U . . .
C00E C 0.29895(3) 0.4051(2) 0.05677(13) 0.0213(3) Uani 1 1 d . . . . .
H00H H 0.285770 0.266491 0.032620 0.026 Uiso 1 1 calc R U . . .
C00F C 0.33502(3) 0.4363(2) 0.03326(12) 0.0191(2) Uani 1 1 d . . . . .
H00I H 0.346775 0.314452 -0.002593 0.023 Uiso 1 1 calc R U . . .
C00G C 0.36256(3) 0.7702(2) -0.07098(11) 0.0193(2) Uani 1 1 d . . . . .
H00J H 0.363588 0.655324 -0.139168 0.023 Uiso 1 1 calc R U . . .
H00K H 0.341003 0.876669 -0.105261 0.023 Uiso 1 1 calc R U . . .

loop_
_atom_site_aniso_label
_atom_site_aniso_U_11
_atom_site_aniso_U_22
_atom_site_aniso_U_33
_atom_site_aniso_U_23
_atom_site_aniso_U_13
_atom_site_aniso_U_12
O001 0.0112(4) 0.0209(4) 0.0135(4) -0.0002(3) 0.0001(3) 0.0034(3)
O002 0.0128(4) 0.0143(4) 0.0173(4) 0.0009(3) 0.0007(3) 0.0027(3)
O003 0.0077(4) 0.0215(4) 0.0197(4) 0.0071(3) -0.0006(3) 0.0004(3)
O004 0.0134(4) 0.0312(5) 0.0310(5) 0.0066(4) 0.0053(3) -0.0033(4)
C005 0.0108(5) 0.0145(5) 0.0155(5) -0.0008(4) 0.0000(4) 0.0011(4)
C006 0.0091(6) 0.0122(7) 0.0138(7) 0.000 0.0006(5) 0.000
C007 0.0111(5) 0.0162(5) 0.0136(5) -0.0001(4) 0.0009(4) 0.0017(4)
C008 0.0139(5) 0.0143(5) 0.0159(5) -0.0014(4) 0.0003(4) -0.0013(4)
C009 0.0081(4) 0.0169(5) 0.0150(5) -0.0003(4) -0.0009(4) 0.0010(4)
C00A 0.0162(5) 0.0177(5) 0.0182(5) -0.0012(4) 0.0044(4) 0.0009(4)
C00B 0.0097(5) 0.0178(5) 0.0157(5) 0.0026(4) 0.0019(4) 0.0014(4)
C00C 0.0119(5) 0.0199(6) 0.0190(5) 0.0059(4) 0.0002(4) -0.0010(4)
C00D 0.0137(5) 0.0247(6) 0.0194(5) 0.0095(5) 0.0026(4) 0.0040(4)
C00E 0.0152(5) 0.0142(5) 0.0307(6) -0.0008(5) -0.0028(5) -0.0030(4)
C00F 0.0151(5) 0.0149(5) 0.0247(6) -0.0042(4) -0.0013(4) 0.0021(4)
C00G 0.0145(5) 0.0280(6) 0.0141(5) 0.0031(5) 0.0004(4) 0.0031(5)

loop_
_atom_type_symbol
_atom_type_description
_atom_type_scat_dispersion_real
_atom_type_scat_dispersion_imag
_atom_type_scat_source
C C 0.0033 0.0016 'International Tables Vol C Tables 4.2.6.8 and 6.1.1.4'
H H 0.0000 0.0000 'International Tables Vol C Tables 4.2.6.8 and 6.1.1.4'
O O 0.0106 0.0060 'International Tables Vol C Tables 4.2.6.8 and 6.1.1.4'

loop_
_geom_angle_atom_site_label_1
_geom_angle_atom_site_label_2
_geom_angle_atom_site_label_3
_geom_angle
_geom_angle_site_symmetry_1
_geom_angle_site_symmetry_3
_geom_angle_publ_flag
C00B O001 C005 113.09(8) . . ?
C00B O002 C007 113.57(8) . . ?
C00B O003 C009 110.27(8) . . ?
O001 C005 H00A 109.7 . . ?
O001 C005 H00B 109.7 . . ?
O001 C005 C006 109.66(9) . . ?
H00A C005 H00B 108.2 . . ?
C006 C005 H00A 109.7 . . ?
C006 C005 H00B 109.7 . . ?
C005 C006 C005 109.50(12) . 2_655 ?
C005 C006 C007 111.38(6) 2_655 . ?
C005 C006 C007 106.87(6) 2_655 2_655 ?
C005 C006 C007 106.87(6) . . ?
C005 C006 C007 111.38(6) . 2_655 ?
C007 C006 C007 110.88(13) 2_655 . ?
O002 C007 C006 110.12(8) . . ?
O002 C007 H00C 109.6 . . ?
O002 C007 H00D 109.6 . . ?
C006 C007 H00C 109.6 . . ?
C006 C007 H00D 109.6 . . ?
H00C C007 H00D 108.2 . . ?
C009 C008 H008 118.4 . . ?
C00A C008 H008 118.4 . . ?
C00A C008 C009 123.27(10) . . ?
O003 C009 C008 109.22(9) . . ?
O003 C009 C00F 108.28(9) . . ?
O003 C009 C00G 103.89(8) . . ?
C008 C009 C00G 111.45(10) . . ?
C00F C009 C008 112.91(9) . . ?
C00F C009 C00G 110.64(10) . . ?
C008 C00A H00E 119.6 . . ?
C008 C00A C00C 120.88(11) . . ?
C00C C00A H00E 119.6 . . ?
O001 C00B O003 108.48(9) . . ?
O001 C00B C00D 109.60(9) . . ?
O002 C00B O001 111.56(8) . . ?
O002 C00B O003 110.04(9) . . ?
O002 C00B C00D 109.20(10) . . ?
O003 C00B C00D 107.88(8) . . ?
O004 C00C C00A 121.48(11) . . ?
O004 C00C C00E 121.71(11) . . ?
C00E C00C C00A 116.81(10) . . ?
C00B C00D H00F 111.1 . . ?
C00B C00D H00G 111.1 . . ?
C00B C00D C00G 103.54(9) . . ?
H00F C00D H00G 109.0 . . ?
C00G C00D H00F 111.1 . . ?
C00G C00D H00G 111.1 . . ?
C00C C00E H00H 119.4 . . ?
C00F C00E C00C 121.13(11) . . ?
C00F C00E H00H 119.4 . . ?
C009 C00F H00I 118.3 . . ?
C00E C00F C009 123.43(11) . . ?
C00E C00F H00I 118.3 . . ?
C009 C00G H00J 111.2 . . ?
C009 C00G H00K 111.2 . . ?
C00D C00G C009 102.90(9) . . ?
C00D C00G H00J 111.2 . . ?
C00D C00G H00K 111.2 . . ?
H00J C00G H00K 109.1 . . ?

loop_
_geom_bond_atom_site_label_1
_geom_bond_atom_site_label_2
_geom_bond_distance
_geom_bond_site_symmetry_2
_geom_bond_publ_flag
O001 C005 1.4431(13) . ?
O001 C00B 1.4025(13) . ?
O002 C007 1.4429(13) . ?
O002 C00B 1.4017(14) . ?
O003 C009 1.4526(12) . ?
O003 C00B 1.4266(13) . ?
O004 C00C 1.2265(14) . ?
C005 H00A 0.9700 . ?
C005 H00B 0.9700 . ?
C005 C006 1.5224(14) . ?
C006 C007 1.5290(13) 2_655 ?
C006 C007 1.5291(13) . ?
C007 H00C 0.9700 . ?
C007 H00D 0.9700 . ?
C008 H008 0.9300 . ?
C008 C009 1.5007(15) . ?
C008 C00A 1.3339(15) . ?
C009 C00F 1.4917(16) . ?
C009 C00G 1.5458(16) . ?
C00A H00E 0.9300 . ?
C00A C00C 1.4759(16) . ?
C00B C00D 1.5221(15) . ?
C00C C00E 1.4721(17) . ?
C00D H00F 0.9700 . ?
C00D H00G 0.9700 . ?
C00D C00G 1.5236(16) . ?
C00E H00H 0.9300 . ?
C00E C00F 1.3308(17) . ?
C00F H00I 0.9300 . ?
C00G H00J 0.9700 . ?
C00G H00K 0.9700 . ?

loop_
_geom_torsion_atom_site_label_1
_geom_torsion_atom_site_label_2
_geom_torsion_atom_site_label_3
_geom_torsion_atom_site_label_4
_geom_torsion
_geom_torsion_site_symmetry_1
_geom_torsion_site_symmetry_2
_geom_torsion_site_symmetry_3
_geom_torsion_site_symmetry_4
_geom_torsion_publ_flag
O001 C005 C006 C005 176.51(9) . . . 2_655 ?
O001 C005 C006 C007 -65.50(11) . . . 2_655 ?
O001 C005 C006 C007 55.75(10) . . . . ?
O001 C00B C00D C00G 100.05(10) . . . . ?
O002 C00B C00D C00G -137.46(9) . . . . ?
O003 C009 C00F C00E 133.28(12) . . . . ?
O003 C009 C00G C00D -33.29(11) . . . . ?
O003 C00B C00D C00G -17.88(12) . . . . ?
O004 C00C C00E C00F 172.58(12) . . . . ?
C005 O001 C00B O002 57.47(12) . . . . ?
C005 O001 C00B O003 -63.89(11) . . . . ?
C005 O001 C00B C00D 178.55(9) . . . . ?
C005 C006 C007 O002 -54.77(11) . . . . ?
C005 C006 C007 O002 -174.33(8) 2_655 . . . ?
C007 O002 C00B O001 -56.40(11) . . . . ?
C007 O002 C00B O003 64.05(11) . . . . ?
C007 O002 C00B C00D -177.71(8) . . . . ?
C007 C006 C007 O002 66.79(7) 2_655 . . . ?
C008 C009 C00F C00E 12.22(16) . . . . ?
C008 C009 C00G C00D 84.19(11) . . . . ?
C008 C00A C00C O004 -171.69(11) . . . . ?
C008 C00A C00C C00E 7.99(17) . . . . ?
C009 O003 C00B O001 -122.20(9) . . . . ?
C009 O003 C00B O002 115.51(9) . . . . ?
C009 O003 C00B C00D -3.55(12) . . . . ?
C009 C008 C00A C00C 1.58(18) . . . . ?
C00A C008 C009 O003 -131.77(11) . . . . ?
C00A C008 C009 C00F -11.25(16) . . . . ?
C00A C008 C009 C00G 114.02(12) . . . . ?
C00A C00C C00E C00F -7.10(17) . . . . ?
C00B O001 C005 C006 -58.58(10) . . . . ?
C00B O002 C007 C006 56.41(11) . . . . ?
C00B O003 C009 C008 -95.82(10) . . . . ?
C00B O003 C009 C00F 140.86(9) . . . . ?
C00B O003 C009 C00G 23.21(12) . . . . ?
C00B C00D C00G C009 30.84(12) . . . . ?
C00C C00E C00F C009 -3.43(19) . . . . ?
C00F C009 C00G C00D -149.29(10) . . . . ?
C00G C009 C00F C00E -113.49(13) . . . . ?
